data_4023343
loop_
_publ_author_name
'Jianglei Hu'
'Qian Zhang'
'Hongjuan Yuan'
'Qun Liu'

_publ_section_title
;
 Temperature-Controlled Synthesis of Substituted Pyridine Derivatives
 via the [5C + 1N] Annulation of 1,1-Bisalkylthio-1,4-pentanedienes
 and Ammonium Acetate
;
_journal_name_full 'Journal of Organic Chemistry'
_journal_page_first 2442
_journal_page_last 2445
_journal_paper_doi 10.1021/jo702586p
_journal_volume 73
_journal_year 2008
_chemical_formula_sum 'C16 H17 N3 O S'
_chemical_formula_weight 299.38
_chemical_name_systematic
; 
 ? 
;
_space_group_IT_number 2
_symmetry_cell_setting triclinic
_symmetry_space_group_name_Hall '-P 1'
_symmetry_space_group_name_H-M 'P -1'
_atom_sites_solution_hydrogens geom
_atom_sites_solution_primary direct
_atom_sites_solution_secondary difmap
_audit_creation_method SHELXL-97
_cell_angle_alpha 63.73(3)
_cell_angle_beta 80.56(3)
_cell_angle_gamma 77.57(3)
_cell_formula_units_Z 4
_cell_length_a 10.597(2)
_cell_length_b 12.793(3)
_cell_length_c 13.519(3)
_cell_measurement_temperature 293(2)
_cell_volume 1600.0(6)
_computing_structure_refinement 'SHELXL-97 (Sheldrick, 1997)'
_computing_structure_solution 'SHELXS-97 (Sheldrick, 1990)'
_diffrn_ambient_temperature 293(2)
_diffrn_measured_fraction_theta_full 0.967
_diffrn_measured_fraction_theta_max 0.967
_diffrn_radiation_monochromator graphite
_diffrn_radiation_source 'fine-focus sealed tube'
_diffrn_radiation_type MoK\a
_diffrn_radiation_wavelength 0.71073
_diffrn_reflns_av_R_equivalents 0.0507
_diffrn_reflns_av_sigmaI/netI 0.1038
_diffrn_reflns_limit_h_max 12
_diffrn_reflns_limit_h_min -11
_diffrn_reflns_limit_k_max 15
_diffrn_reflns_limit_k_min -15
_diffrn_reflns_limit_l_max 16
_diffrn_reflns_limit_l_min -16
_diffrn_reflns_number 8811
_diffrn_reflns_theta_full 25.87
_diffrn_reflns_theta_max 25.87
_diffrn_reflns_theta_min 1.69
_exptl_absorpt_coefficient_mu 0.204
_exptl_crystal_density_diffrn 1.243
_exptl_crystal_density_method 'not measured'
_exptl_crystal_F_000 632
_refine_diff_density_max 0.390
_refine_diff_density_min -0.396
_refine_diff_density_rms 0.052
_refine_ls_extinction_method none
_refine_ls_goodness_of_fit_ref 1.113
_refine_ls_hydrogen_treatment mixed
_refine_ls_matrix_type full
_refine_ls_number_parameters 379
_refine_ls_number_reflns 6006
_refine_ls_number_restraints 26
_refine_ls_restrained_S_all 1.132
_refine_ls_R_factor_all 0.1559
_refine_ls_R_factor_gt 0.0718
_refine_ls_shift/su_max 0.000
_refine_ls_shift/su_mean 0.000
_refine_ls_structure_factor_coef Fsqd
_refine_ls_weighting_details 'calc w=1/[\s^2^(Fo^2^)+(0.0500P)^2^+0.0000P] where P=(Fo^2^+2Fc^2^)/3'
_refine_ls_weighting_scheme calc
_refine_ls_wR_factor_gt 0.1507
_refine_ls_wR_factor_ref 0.1749
_reflns_number_gt 2709
_reflns_number_total 6006
_reflns_threshold_expression >2sigma(I)
_cod_data_source_file jo702586p-File001.cif
_cod_data_source_block sg1
_cod_database_code 4023343

loop_
_symmetry_equiv_pos_as_xyz
'x, y, z'
'-x, -y, -z'

loop_
_atom_site_label
_atom_site_type_symbol
_atom_site_fract_x
_atom_site_fract_y
_atom_site_fract_z
_atom_site_U_iso_or_equiv
_atom_site_adp_type
_atom_site_occupancy
_atom_site_symmetry_multiplicity
_atom_site_calc_flag
_atom_site_refinement_flags
_atom_site_disorder_assembly
_atom_site_disorder_group
S1 S 1.30315(14) 0.93098(12) -0.20331(11) 0.0878(5) Uani 1 1 d . . .
S2 S 0.78404(12) 0.73508(11) 0.15700(11) 0.0792(4) Uani 1 1 d . . .
O1 O 1.1863(3) 0.8234(3) 0.3064(3) 0.0914(11) Uani 1 1 d . . .
O2 O 1.1909(3) 0.3338(3) 0.5090(2) 0.0715(9) Uani 1 1 d . . .
N1 N 0.8300(5) 0.9836(4) -0.4390(4) 0.1114(17) Uani 1 1 d . . .
N2 N 1.1242(3) 0.5877(3) 0.0079(3) 0.0607(10) Uani 1 1 d . . .
H2B H 1.0959 0.5215 0.0428 0.073 Uiso 1 1 calc R . .
H2C H 1.1901 0.5989 0.0294 0.073 Uiso 1 1 calc R . .
N4 N 0.3976(4) 0.3854(4) 0.0971(3) 0.0863(13) Uani 1 1 d . . .
N5 N 0.6485(3) 0.5604(3) 0.4062(3) 0.0664(10) Uani 1 1 d . . .
H5B H 0.6057 0.5540 0.4679 0.080 Uiso 1 1 calc R . .
H5C H 0.7179 0.5917 0.3858 0.080 Uiso 1 1 calc R . .
C1 C 1.0653(4) 0.6740(4) -0.0806(3) 0.0534(11) Uani 1 1 d . . .
C2 C 0.9644(3) 0.6532(3) -0.1109(3) 0.0383(9) Uani 1 1 d . . .
H2A H 0.9350 0.5814 -0.0695 0.046 Uiso 1 1 calc R . .
C3 C 0.9048(4) 0.7316(4) -0.1983(4) 0.0644(12) Uani 1 1 d . . .
C4 C 0.9432(4) 0.8390(4) -0.2614(4) 0.0638(12) Uani 1 1 d . . .
C5 C 1.0485(4) 0.8664(4) -0.2331(3) 0.0602(12) Uani 1 1 d . . .
H5A H 1.0754 0.9392 -0.2754 0.072 Uiso 1 1 calc R . .
N3 N 1.1128(4) 0.7843(4) -0.1414(3) 0.0842(12) Uani 1 1 d . . .
C7 C 1.2362(4) 0.8003(4) -0.1069(3) 0.0587(12) Uani 1 1 d . . .
H7A H 1.3023 0.7320 -0.1024 0.070 Uiso 1 1 calc R . .
C8 C 1.2190(4) 0.8024(3) 0.0059(3) 0.0538(11) Uani 1 1 d . . .
C9 C 1.3220(4) 0.7519(4) 0.0725(4) 0.0646(13) Uani 1 1 d . . .
H9A H 1.3977 0.7148 0.0482 0.078 Uiso 1 1 calc R . .
C10 C 1.3149(5) 0.7552(4) 0.1738(4) 0.0700(13) Uani 1 1 d . . .
H10A H 1.3843 0.7192 0.2180 0.084 Uiso 1 1 calc R . .
C11 C 1.2041(5) 0.8122(4) 0.2088(4) 0.0636(13) Uani 1 1 d . . .
C12 C 1.0986(4) 0.8616(4) 0.1446(4) 0.0645(12) Uani 1 1 d . . .
H12A H 1.0225 0.8979 0.1693 0.077 Uiso 1 1 calc R . .
C13 C 1.1076(4) 0.8562(3) 0.0442(4) 0.0573(12) Uani 1 1 d . . .
H13A H 1.0371 0.8897 0.0012 0.069 Uiso 1 1 calc R . .
C14 C 1.3722(6) 0.8875(6) -0.3163(5) 0.131(2) Uani 1 1 d DU . .
H14A H 1.3709 0.8042 -0.2923 0.158 Uiso 1 1 calc R . .
H14B H 1.3207 0.9320 -0.3795 0.158 Uiso 1 1 calc R . .
C15 C 1.5080(8) 0.9112(8) -0.3484(7) 0.220(4) Uani 1 1 d DU . .
H15A H 1.5444 0.8873 -0.4066 0.330 Uiso 1 1 calc R . .
H15B H 1.5585 0.8674 -0.2855 0.330 Uiso 1 1 calc R . .
H15C H 1.5086 0.9940 -0.3740 0.330 Uiso 1 1 calc R . .
C6 C 1.2931(6) 0.7766(5) 0.3755(4) 0.109(2) Uani 1 1 d . . .
H6A H 1.2681 0.7898 0.4411 0.163 Uiso 1 1 calc R . .
H6B H 1.3658 0.8155 0.3357 0.163 Uiso 1 1 calc R . .
H6C H 1.3168 0.6934 0.3957 0.163 Uiso 1 1 calc R . .
C17 C 0.8791(5) 0.9225(5) -0.3604(5) 0.0808(15) Uani 1 1 d . . .
C18 C 0.6070(4) 0.5217(4) 0.3418(3) 0.0494(11) Uani 1 1 d . . .
C19 C 0.4995(3) 0.4740(3) 0.3763(3) 0.0328(9) Uani 1 1 d . . .
H19A H 0.4583 0.4655 0.4451 0.039 Uiso 1 1 calc R . .
C20 C 0.4501(4) 0.4387(4) 0.3159(3) 0.0544(11) Uani 1 1 d . . .
C21 C 0.5080(4) 0.4496(3) 0.2134(3) 0.0494(11) Uani 1 1 d . . .
C22 C 0.6242(4) 0.4946(3) 0.1752(3) 0.0500(11) Uani 1 1 d . . .
H22A H 0.6653 0.5007 0.1070 0.060 Uiso 1 1 calc R . .
N6 N 0.6774(4) 0.5299(3) 0.2399(3) 0.0784(12) Uani 1 1 d . . .
C24 C 0.8064(4) 0.5775(3) 0.1993(3) 0.0526(11) Uani 1 1 d . . .
H24A H 0.8398 0.5641 0.1332 0.063 Uiso 1 1 calc R . .
C25 C 0.9087(4) 0.5115(4) 0.2827(3) 0.0497(10) Uani 1 1 d . . .
C26 C 1.0043(4) 0.5656(4) 0.2910(3) 0.0577(12) Uani 1 1 d . . .
H26A H 1.0059 0.6450 0.2449 0.069 Uiso 1 1 calc R . .
C27 C 1.0967(4) 0.5046(4) 0.3658(4) 0.0654(13) Uani 1 1 d . . .
H27A H 1.1605 0.5426 0.3690 0.078 Uiso 1 1 calc R . .
C28 C 1.0950(4) 0.3860(4) 0.4369(3) 0.0545(11) Uani 1 1 d . . .
C29 C 1.0023(4) 0.3301(4) 0.4295(3) 0.0592(12) Uani 1 1 d . . .
H29A H 1.0011 0.2504 0.4752 0.071 Uiso 1 1 calc R . .
C30 C 0.9108(4) 0.3934(4) 0.3534(3) 0.0589(12) Uani 1 1 d . . .
H30A H 0.8479 0.3550 0.3496 0.071 Uiso 1 1 calc R . .
C31 C 0.6844(5) 0.7830(5) 0.0438(4) 0.1000(18) Uani 1 1 d DU . .
H31A H 0.7199 0.7396 -0.0006 0.120 Uiso 1 1 calc R . .
H31B H 0.5977 0.7657 0.0730 0.120 Uiso 1 1 calc R . .
C32 C 0.6778(6) 0.9085(5) -0.0253(5) 0.144(3) Uani 1 1 d DU . .
H32A H 0.6248 0.9312 -0.0850 0.216 Uiso 1 1 calc R . .
H32B H 0.7635 0.9257 -0.0548 0.216 Uiso 1 1 calc R . .
H32C H 0.6407 0.9516 0.0181 0.216 Uiso 1 1 calc R . .
C23 C 1.1926(5) 0.2120(4) 0.5828(4) 0.0894(16) Uani 1 1 d . . .
H23A H 1.2635 0.1853 0.6287 0.134 Uiso 1 1 calc R . .
H23B H 1.2029 0.1663 0.5408 0.134 Uiso 1 1 calc R . .
H23C H 1.1125 0.2025 0.6284 0.134 Uiso 1 1 calc R . .
C34 C 0.4482(4) 0.4135(4) 0.1474(3) 0.0596(12) Uani 1 1 d . . .

loop_
_atom_site_aniso_label
_atom_site_aniso_U_11
_atom_site_aniso_U_22
_atom_site_aniso_U_33
_atom_site_aniso_U_23
_atom_site_aniso_U_13
_atom_site_aniso_U_12
S1 0.0893(11) 0.0832(10) 0.0798(10) -0.0127(8) -0.0043(8) -0.0421(8)
S2 0.0762(9) 0.0675(9) 0.0824(9) -0.0102(7) -0.0268(7) -0.0214(7)
O1 0.105(3) 0.097(3) 0.072(2) -0.034(2) -0.019(2) -0.013(2)
O2 0.068(2) 0.069(2) 0.075(2) -0.0200(18) -0.0318(17) -0.0078(16)
N1 0.124(4) 0.096(4) 0.105(4) -0.025(3) -0.062(3) 0.002(3)
N2 0.063(2) 0.056(2) 0.059(2) -0.0164(19) -0.0071(19) -0.0175(18)
N4 0.095(3) 0.117(4) 0.065(3) -0.040(3) -0.018(2) -0.042(3)
N5 0.059(2) 0.100(3) 0.064(2) -0.051(2) 0.0060(19) -0.032(2)
C1 0.060(3) 0.042(3) 0.050(3) -0.015(2) 0.007(2) -0.011(2)
C2 0.041(2) 0.035(2) 0.041(2) -0.0114(19) -0.0009(19) -0.0213(18)
C3 0.067(3) 0.067(3) 0.065(3) -0.033(3) 0.000(3) -0.017(3)
C4 0.063(3) 0.069(3) 0.062(3) -0.026(3) -0.023(2) -0.004(3)
C5 0.074(3) 0.046(3) 0.051(3) -0.009(2) -0.019(2) -0.005(2)
N3 0.084(3) 0.088(3) 0.084(3) -0.037(3) -0.004(2) -0.020(2)
C7 0.054(3) 0.057(3) 0.065(3) -0.019(2) -0.013(2) -0.018(2)
C8 0.051(3) 0.044(3) 0.062(3) -0.012(2) -0.011(2) -0.016(2)
C9 0.051(3) 0.069(3) 0.072(3) -0.028(3) -0.013(3) -0.002(2)
C10 0.069(4) 0.064(3) 0.074(4) -0.024(3) -0.024(3) -0.004(3)
C11 0.087(4) 0.052(3) 0.049(3) -0.013(2) -0.013(3) -0.020(3)
C12 0.062(3) 0.059(3) 0.065(3) -0.019(3) -0.007(3) -0.008(2)
C13 0.049(3) 0.047(3) 0.069(3) -0.014(2) -0.017(2) -0.009(2)
C14 0.116(5) 0.126(5) 0.099(4) -0.005(4) 0.005(4) -0.019(4)
C15 0.162(7) 0.242(8) 0.202(7) -0.055(6) 0.026(6) -0.042(6)
C6 0.130(5) 0.120(5) 0.085(4) -0.045(4) -0.047(4) -0.004(4)
C17 0.081(4) 0.077(4) 0.088(4) -0.034(3) -0.031(3) -0.005(3)
C18 0.057(3) 0.066(3) 0.030(2) -0.030(2) -0.003(2) 0.001(2)
C19 0.022(2) 0.064(3) 0.0237(19) -0.0285(18) 0.0143(15) -0.0195(18)
C20 0.051(3) 0.067(3) 0.047(3) -0.029(2) -0.002(2) -0.004(2)
C21 0.045(3) 0.062(3) 0.049(3) -0.027(2) -0.012(2) -0.010(2)
C22 0.048(3) 0.070(3) 0.039(2) -0.026(2) -0.009(2) -0.011(2)
N6 0.073(3) 0.085(3) 0.077(3) -0.029(2) -0.016(2) -0.018(2)
C24 0.044(3) 0.068(3) 0.044(2) -0.019(2) -0.002(2) -0.019(2)
C25 0.045(3) 0.066(3) 0.041(2) -0.024(2) -0.0003(19) -0.017(2)
C26 0.051(3) 0.053(3) 0.060(3) -0.011(2) -0.009(2) -0.017(2)
C27 0.053(3) 0.069(3) 0.074(3) -0.022(3) -0.017(2) -0.020(2)
C28 0.047(3) 0.069(3) 0.051(3) -0.027(2) -0.010(2) -0.008(2)
C29 0.060(3) 0.053(3) 0.062(3) -0.018(2) -0.013(2) -0.013(2)
C30 0.056(3) 0.066(3) 0.065(3) -0.029(3) -0.011(2) -0.022(2)
C31 0.084(4) 0.089(4) 0.102(4) -0.004(3) -0.038(3) -0.020(3)
C32 0.151(5) 0.121(5) 0.138(5) -0.016(4) -0.066(4) -0.025(4)
C23 0.106(4) 0.067(4) 0.084(4) -0.012(3) -0.041(3) -0.011(3)
C34 0.055(3) 0.076(3) 0.051(3) -0.027(2) -0.006(2) -0.015(2)

loop_
_atom_type_symbol
_atom_type_description
_atom_type_scat_dispersion_real
_atom_type_scat_dispersion_imag
_atom_type_scat_source
C C 0.0033 0.0016 'International Tables Vol C Tables 4.2.6.8 and 6.1.1.4'
H H 0.0000 0.0000 'International Tables Vol C Tables 4.2.6.8 and 6.1.1.4'
N N 0.0061 0.0033 'International Tables Vol C Tables 4.2.6.8 and 6.1.1.4'
O O 0.0106 0.0060 'International Tables Vol C Tables 4.2.6.8 and 6.1.1.4'
S S 0.1246 0.1234 'International Tables Vol C Tables 4.2.6.8 and 6.1.1.4'

loop_
_geom_angle_atom_site_label_1
_geom_angle_atom_site_label_2
_geom_angle_atom_site_label_3
_geom_angle
_geom_angle_site_symmetry_1
_geom_angle_site_symmetry_3
_geom_angle_publ_flag
C7 S1 C14 100.6(3) . . ?
C31 S2 C24 99.0(2) . . ?
C11 O1 C6 117.8(4) . . ?
C28 O2 C23 117.0(3) . . ?
C1 N2 H2B 120.0 . . ?
C1 N2 H2C 120.0 . . ?
H2B N2 H2C 120.0 . . ?
C18 N5 H5B 120.0 . . ?
C18 N5 H5C 120.0 . . ?
H5B N5 H5C 120.0 . . ?
C2 C1 N2 118.1(4) . . ?
C2 C1 N3 121.1(4) . . ?
N2 C1 N3 120.8(4) . . ?
C3 C2 C1 121.5(4) . . ?
C3 C2 H2A 119.3 . . ?
C1 C2 H2A 119.3 . . ?
C2 C3 C4 121.7(4) . . ?
C3 C4 C5 119.6(4) . . ?
C3 C4 C17 120.7(4) . . ?
C5 C4 C17 119.7(4) . . ?
N3 C5 C4 119.4(4) . . ?
N3 C5 H5A 120.3 . . ?
C4 C5 H5A 120.3 . . ?
C5 N3 C1 116.8(4) . . ?
C5 N3 C7 124.3(4) . . ?
C1 N3 C7 118.7(4) . . ?
C8 C7 N3 113.6(3) . . ?
C8 C7 S1 107.0(3) . . ?
N3 C7 S1 114.8(3) . . ?
C8 C7 H7A 107.0 . . ?
N3 C7 H7A 107.0 . . ?
S1 C7 H7A 107.0 . . ?
C13 C8 C9 118.0(4) . . ?
C13 C8 C7 123.3(4) . . ?
C9 C8 C7 118.7(4) . . ?
C10 C9 C8 121.7(4) . . ?
C10 C9 H9A 119.2 . . ?
C8 C9 H9A 119.2 . . ?
C11 C10 C9 119.3(4) . . ?
C11 C10 H10A 120.3 . . ?
C9 C10 H10A 120.3 . . ?
O1 C11 C10 124.8(4) . . ?
O1 C11 C12 115.0(5) . . ?
C10 C11 C12 120.2(4) . . ?
C13 C12 C11 119.4(4) . . ?
C13 C12 H12A 120.3 . . ?
C11 C12 H12A 120.3 . . ?
C8 C13 C12 121.4(4) . . ?
C8 C13 H13A 119.3 . . ?
C12 C13 H13A 119.3 . . ?
C15 C14 S1 109.5(6) . . ?
C15 C14 H14A 109.8 . . ?
S1 C14 H14A 109.8 . . ?
C15 C14 H14B 109.8 . . ?
S1 C14 H14B 109.8 . . ?
H14A C14 H14B 108.2 . . ?
C14 C15 H15A 109.5 . . ?
C14 C15 H15B 109.5 . . ?
H15A C15 H15B 109.5 . . ?
C14 C15 H15C 109.5 . . ?
H15A C15 H15C 109.5 . . ?
H15B C15 H15C 109.5 . . ?
O1 C6 H6A 109.5 . . ?
O1 C6 H6B 109.5 . . ?
H6A C6 H6B 109.5 . . ?
O1 C6 H6C 109.5 . . ?
H6A C6 H6C 109.5 . . ?
H6B C6 H6C 109.5 . . ?
N1 C17 C4 176.9(6) . . ?
C19 C18 N5 118.1(4) . . ?
C19 C18 N6 120.9(3) . . ?
N5 C18 N6 121.0(4) . . ?
C20 C19 C18 121.7(4) . . ?
C20 C19 H19A 119.2 . . ?
C18 C19 H19A 119.2 . . ?
C19 C20 C21 121.2(4) . . ?
C20 C21 C22 119.5(3) . . ?
C20 C21 C34 119.7(4) . . ?
C22 C21 C34 120.9(4) . . ?
N6 C22 C21 119.2(4) . . ?
N6 C22 H22A 120.4 . . ?
C21 C22 H22A 120.4 . . ?
C22 N6 C18 117.4(4) . . ?
C22 N6 C24 119.5(4) . . ?
C18 N6 C24 123.0(4) . . ?
N6 C24 C25 112.8(3) . . ?
N6 C24 S2 111.8(3) . . ?
C25 C24 S2 111.7(3) . . ?
N6 C24 H24A 106.7 . . ?
C25 C24 H24A 106.7 . . ?
S2 C24 H24A 106.7 . . ?
C30 C25 C26 116.8(4) . . ?
C30 C25 C24 121.0(3) . . ?
C26 C25 C24 122.2(4) . . ?
C27 C26 C25 121.6(4) . . ?
C27 C26 H26A 119.2 . . ?
C25 C26 H26A 119.2 . . ?
C26 C27 C28 120.1(4) . . ?
C26 C27 H27A 119.9 . . ?
C28 C27 H27A 119.9 . . ?
O2 C28 C29 125.2(4) . . ?
O2 C28 C27 115.4(4) . . ?
C29 C28 C27 119.4(4) . . ?
C30 C29 C28 119.2(4) . . ?
C30 C29 H29A 120.4 . . ?
C28 C29 H29A 120.4 . . ?
C29 C30 C25 122.9(4) . . ?
C29 C30 H30A 118.5 . . ?
C25 C30 H30A 118.5 . . ?
C32 C31 S2 111.4(4) . . ?
C32 C31 H31A 109.4 . . ?
S2 C31 H31A 109.4 . . ?
C32 C31 H31B 109.4 . . ?
S2 C31 H31B 109.4 . . ?
H31A C31 H31B 108.0 . . ?
C31 C32 H32A 109.5 . . ?
C31 C32 H32B 109.5 . . ?
H32A C32 H32B 109.5 . . ?
C31 C32 H32C 109.5 . . ?
H32A C32 H32C 109.5 . . ?
H32B C32 H32C 109.5 . . ?
O2 C23 H23A 109.5 . . ?
O2 C23 H23B 109.5 . . ?
H23A C23 H23B 109.5 . . ?
O2 C23 H23C 109.5 . . ?
H23A C23 H23C 109.5 . . ?
H23B C23 H23C 109.5 . . ?
N4 C34 C21 177.9(5) . . ?

loop_
_geom_bond_atom_site_label_1
_geom_bond_atom_site_label_2
_geom_bond_distance
_geom_bond_site_symmetry_2
_geom_bond_publ_flag
S1 C7 1.809(4) . ?
S1 C14 1.840(7) . ?
S2 C31 1.804(4) . ?
S2 C24 1.807(4) . ?
O1 C11 1.368(5) . ?
O1 C6 1.440(5) . ?
O2 C28 1.373(4) . ?
O2 C23 1.429(5) . ?
N1 C17 1.132(5) . ?
N2 C1 1.349(5) . ?
N2 H2B 0.8600 . ?
N2 H2C 0.8600 . ?
N4 C34 1.139(4) . ?
N5 C18 1.340(4) . ?
N5 H5B 0.8600 . ?
N5 H5C 0.8600 . ?
C1 C2 1.321(5) . ?
C1 N3 1.437(5) . ?
C2 C3 1.312(5) . ?
C2 H2A 0.9300 . ?
C3 C4 1.368(6) . ?
C4 C5 1.393(5) . ?
C4 C17 1.454(6) . ?
C5 N3 1.386(5) . ?
C5 H5A 0.9300 . ?
N3 C7 1.540(5) . ?
C7 C8 1.518(5) . ?
C7 H7A 0.9800 . ?
C8 C13 1.379(5) . ?
C8 C9 1.386(5) . ?
C9 C10 1.378(6) . ?
C9 H9A 0.9300 . ?
C10 C11 1.374(6) . ?
C10 H10A 0.9300 . ?
C11 C12 1.390(6) . ?
C12 C13 1.377(5) . ?
C12 H12A 0.9300 . ?
C13 H13A 0.9300 . ?
C14 C15 1.489(7) . ?
C14 H14A 0.9700 . ?
C14 H14B 0.9700 . ?
C15 H15A 0.9600 . ?
C15 H15B 0.9600 . ?
C15 H15C 0.9600 . ?
C6 H6A 0.9600 . ?
C6 H6B 0.9600 . ?
C6 H6C 0.9600 . ?
C18 C19 1.326(5) . ?
C18 N6 1.427(5) . ?
C19 C20 1.309(5) . ?
C19 H19A 0.9300 . ?
C20 C21 1.380(5) . ?
C21 C22 1.396(5) . ?
C21 C34 1.445(5) . ?
C22 N6 1.381(5) . ?
C22 H22A 0.9300 . ?
N6 C24 1.535(5) . ?
C24 C25 1.524(5) . ?
C24 H24A 0.9800 . ?
C25 C30 1.381(5) . ?
C25 C26 1.388(5) . ?
C26 C27 1.374(5) . ?
C26 H26A 0.9300 . ?
C27 C28 1.394(5) . ?
C27 H27A 0.9300 . ?
C28 C29 1.373(5) . ?
C29 C30 1.380(5) . ?
C29 H29A 0.9300 . ?
C30 H30A 0.9300 . ?
C31 C32 1.449(6) . ?
C31 H31A 0.9700 . ?
C31 H31B 0.9700 . ?
C32 H32A 0.9600 . ?
C32 H32B 0.9600 . ?
C32 H32C 0.9600 . ?
C23 H23A 0.9600 . ?
C23 H23B 0.9600 . ?
C23 H23C 0.9600 . ?
